data_4302755
loop_
_publ_author_name
'Karah E. Knope'
'Christopher L. Cahill'

_publ_contact_author_address
;Department of Chemistry
George Washington University
725 21st Street, NW
Washington, DC 20052
;
_publ_contact_author_email cahill@gwu.edu
_publ_contact_author_fax 202-994-5873
_publ_contact_author_name 'Christopher L. Cahill'
_publ_contact_author_phone 202-994-6959
_publ_section_title
;
Homometallic Uranium(VI) Phosphonoacetates Containing Interlayer Dipyridines
;
_journal_name_full 'Inorganic Chemistry'
_journal_page_first 6845
_journal_page_last 6851
_journal_paper_doi 10.1021/ic9007735
_journal_volume 48
_journal_year 2009
_chemical_formula_moiety 'C6 H9 O22 P3 U3, C12 H12 N2, 2(H2O)'
_chemical_formula_sum 'C18 H25 N2 O24 P3 U3'
_chemical_formula_weight 1460.40
_chemical_name_systematic
;
 ?
;
_space_group_IT_number 2
_symmetry_cell_setting triclinic
_symmetry_space_group_name_Hall '-P 1'
_symmetry_space_group_name_H-M 'P -1'
_atom_sites_solution_hydrogens geom
_atom_sites_solution_primary direct
_atom_sites_solution_secondary difmap
_audit_creation_method SHELXL-97
_cell_angle_alpha 105.5640(10)
_cell_angle_beta 95.2460(10)
_cell_angle_gamma 104.0240(10)
_cell_formula_units_Z 2
_cell_length_a 10.5063(4)
_cell_length_b 10.8858(4)
_cell_length_c 15.6464(6)
_cell_measurement_reflns_used 21264
_cell_measurement_temperature 295(2)
_cell_measurement_theta_max 30.15
_cell_measurement_theta_min 2.43
_cell_volume 1648.87(11)
_computing_cell_refinement ' APEX2 Software Suite (Bruker-AXS) '
_computing_data_collection ' SMART V5.05 (Bruker-AXS) '
_computing_data_reduction ' APEX2 Software Suite (Bruker-AXS) '
_computing_molecular_graphics ' SHELXL-97 (Sheldrick, 1997) '
_computing_publication_material ' WINGX (Farrugia, 1998) '
_computing_structure_refinement ' SHELXL-97 (Sheldrick, 1997) '
_computing_structure_solution ' SHELXS-97 (Sheldrick, 1990) '
_diffrn_ambient_temperature 295(2)
_diffrn_measured_fraction_theta_full 0.992
_diffrn_measured_fraction_theta_max 0.910
_diffrn_measurement_device_type 'Bruker Apex II CCD'
_diffrn_measurement_method 'omega and phi scans'
_diffrn_radiation_monochromator graphite
_diffrn_radiation_source 'fine-focus sealed tube'
_diffrn_radiation_type MoK\a
_diffrn_radiation_wavelength 0.71073
_diffrn_reflns_av_R_equivalents 0.0935
_diffrn_reflns_av_sigmaI/netI 0.0617
_diffrn_reflns_limit_h_max 14
_diffrn_reflns_limit_h_min -14
_diffrn_reflns_limit_k_max 15
_diffrn_reflns_limit_k_min -10
_diffrn_reflns_limit_l_max 22
_diffrn_reflns_limit_l_min -21
_diffrn_reflns_number 32725
_diffrn_reflns_theta_full 25.00
_diffrn_reflns_theta_max 30.43
_diffrn_reflns_theta_min 1.37
_exptl_absorpt_coefficient_mu 14.940
_exptl_absorpt_correction_T_max 0.639
_exptl_absorpt_correction_T_min 0.493
_exptl_absorpt_correction_type empirical
_exptl_absorpt_process_details SADABS
_exptl_crystal_colour yellow
_exptl_crystal_density_diffrn 2.941
_exptl_crystal_density_method 'not measured'
_exptl_crystal_description plate
_exptl_crystal_F_000 1320
_exptl_crystal_size_max 0.06
_exptl_crystal_size_mid 0.04
_exptl_crystal_size_min 0.03
_refine_diff_density_max 4.899
_refine_diff_density_min -1.906
_refine_diff_density_rms 0.278
_refine_ls_extinction_method none
_refine_ls_goodness_of_fit_ref 1.001
_refine_ls_hydrogen_treatment mixed
_refine_ls_matrix_type full
_refine_ls_number_parameters 460
_refine_ls_number_reflns 9082
_refine_ls_number_restraints 0
_refine_ls_restrained_S_all 1.001
_refine_ls_R_factor_all 0.0407
_refine_ls_R_factor_gt 0.0339
_refine_ls_shift/su_max 0.001
_refine_ls_shift/su_mean 0.000
_refine_ls_structure_factor_coef Fsqd
_refine_ls_weighting_details 'calc w=1/[\s^2^(Fo^2^)+(0.0416P)^2^+0.0000P] where P=(Fo^2^+2Fc^2^)/3'
_refine_ls_weighting_scheme calc
_refine_ls_wR_factor_gt 0.0836
_refine_ls_wR_factor_ref 0.0859
_reflns_number_gt 7719
_reflns_number_total 9082
_reflns_threshold_expression >2sigma(I)
_cod_data_source_file ic9007735_si_002_3.cif
_cod_data_source_block C18H25N2O24P3U3
_cod_original_sg_symbol_Hall '-P 1''
_cod_database_code 4302755

loop_
_symmetry_equiv_pos_as_xyz
'x, y, z'
'-x, -y, -z'

loop_
_atom_site_label
_atom_site_type_symbol
_atom_site_fract_x
_atom_site_fract_y
_atom_site_fract_z
_atom_site_U_iso_or_equiv
_atom_site_adp_type
_atom_site_occupancy
_atom_site_symmetry_multiplicity
_atom_site_calc_flag
_atom_site_refinement_flags
_atom_site_disorder_assembly
_atom_site_disorder_group
U1 U 0.45838(2) 0.752950(19) 0.025810(13) 0.01465(6) Uani 1 1 d . . .
U2 U 0.900499(19) 1.317273(19) 0.343771(13) 0.01391(6) Uani 1 1 d . . .
U3 U 0.83048(2) 0.848630(19) 0.309501(13) 0.01601(6) Uani 1 1 d . . .
P1 P 0.71609(14) 0.59765(14) 0.08870(9) 0.0164(3) Uani 1 1 d . . .
P2 P 0.73985(14) 1.02574(14) 0.16317(9) 0.0148(3) Uani 1 1 d . . .
P3 P 1.02180(14) 1.33331(13) 0.56330(9) 0.0142(3) Uani 1 1 d . . .
O1 O 1.0200(4) 1.2795(4) 0.2768(3) 0.0221(9) Uani 1 1 d . . .
O2 O 0.7782(4) 1.3553(4) 0.4097(3) 0.0222(9) Uani 1 1 d . . .
O3 O 0.3813(4) 0.7042(4) 0.1126(3) 0.0246(9) Uani 1 1 d . . .
O4 O 0.6565(4) 0.8155(4) 0.3119(3) 0.0276(10) Uani 1 1 d . . .
O5 O 0.8513(5) 0.9709(4) 0.4711(3) 0.0284(10) Uani 1 1 d . . .
O6 O 0.5294(4) 0.7958(4) -0.0636(3) 0.0251(9) Uani 1 1 d . . .
O7 O 0.3305(4) 0.9215(4) 0.0452(3) 0.0222(9) Uani 1 1 d . . .
O8 O 0.8212(4) 0.9477(4) 0.1998(3) 0.0215(9) Uani 1 1 d . . .
O9 O 1.0045(4) 0.8845(4) 0.3074(3) 0.0255(9) Uani 1 1 d . . .
O10 O 0.8655(4) 0.7006(4) 0.3874(3) 0.0190(8) Uani 1 1 d . . .
O11 O 0.2416(4) 0.7395(4) -0.0634(3) 0.0256(9) Uani 1 1 d . . .
O12 O 0.7412(4) 1.1541(4) 0.2339(3) 0.0190(8) Uani 1 1 d . . .
O13 O 0.8617(4) 1.1002(4) 0.3847(3) 0.0230(9) Uani 1 1 d . . .
O14 O 0.5972(4) 0.9455(4) 0.1239(3) 0.0206(8) Uani 1 1 d . . .
O15 O 1.0069(4) 1.5421(4) 0.3793(3) 0.0198(8) Uani 1 1 d . . .
O16 O 0.8086(6) 1.4119(5) 0.2337(3) 0.0379(14) Uani 1 1 d . . .
O18 O 0.7885(4) 0.6591(4) 0.1854(3) 0.0241(9) Uani 1 1 d . . .
O19 O 0.6372(4) 0.6818(4) 0.0581(3) 0.0282(10) Uani 1 1 d . . .
O20 O 0.8542(6) 0.7507(6) -0.0598(4) 0.0577(17) Uani 1 1 d . . .
O22 O 1.0081(6) 0.8012(6) 0.0579(4) 0.0530(16) Uani 1 1 d . . .
H22 H 1.0415 0.7610 0.0870 0.080 Uiso 1 1 calc R . .
O23 O 1.0487(4) 1.3429(4) 0.4708(2) 0.0179(8) Uani 1 1 d . . .
O24 O 0.3690(4) 0.5431(4) -0.0728(3) 0.0225(9) Uani 1 1 d . . .
C1 C 0.8609(6) 1.0843(5) 0.4628(4) 0.0184(11) Uani 1 1 d . . .
C2 C 0.2500(5) 0.8595(6) -0.0284(4) 0.0173(11) Uani 1 1 d . . .
C3 C 0.1775(6) 0.9317(6) -0.0742(4) 0.0207(12) Uani 1 1 d . . .
H3A H 0.1725 1.0121 -0.0307 0.025 Uiso 1 1 calc R . .
H3B H 0.0874 0.8765 -0.0994 0.025 Uiso 1 1 calc R . .
C4 C 0.8673(5) 1.2000(5) 0.5416(4) 0.0165(11) Uani 1 1 d . . .
H4A H 0.8595 1.1704 0.5946 0.020 Uiso 1 1 calc R . .
H4B H 0.7925 1.2346 0.5310 0.020 Uiso 1 1 calc R . .
C5 C 0.8441(7) 0.5856(7) 0.0172(5) 0.0307(15) Uani 1 1 d . . .
H5A H 0.9144 0.5594 0.0460 0.037 Uiso 1 1 calc R . .
H5B H 0.8054 0.5181 -0.0400 0.037 Uiso 1 1 calc R . .
C6 C 0.9022(8) 0.7182(8) 0.0009(5) 0.0392(18) Uani 1 1 d . . .
N30 N 0.3013(6) 1.0698(6) 0.2074(4) 0.0312(13) Uani 1 1 d . . .
HN30 H 0.2810 1.0286 0.1507 0.037 Uiso 1 1 calc R . .
N31 N 0.6283(7) 1.5889(7) 0.7942(4) 0.0442(16) Uani 1 1 d . . .
HN31 H 0.6517 1.6356 0.8498 0.053 Uiso 1 1 calc R . .
C30 C 0.3633(6) 1.2069(7) 0.3860(4) 0.0270(13) Uani 1 1 d . . .
C31 C 0.2322(7) 1.1569(7) 0.3438(4) 0.0318(15) Uani 1 1 d . . .
H31 H 0.1641 1.1697 0.3762 0.038 Uiso 1 1 calc R . .
C32 C 0.3945(7) 1.2866(7) 0.4822(4) 0.0323(15) Uani 1 1 d . . .
H32 H 0.3241 1.2920 0.5136 0.039 Uiso 1 1 calc R . .
C33 C 0.5163(7) 1.3503(7) 0.5259(4) 0.0332(16) Uani 1 1 d . . .
H33 H 0.5857 1.3405 0.4943 0.040 Uiso 1 1 calc R . .
C34 C 0.5526(7) 1.4351(7) 0.6197(4) 0.0294(14) Uani 1 1 d . . .
C35 C 0.4604(7) 1.4776(7) 0.6708(5) 0.0343(16) Uani 1 1 d . . .
H35 H 0.3710 1.4521 0.6452 0.041 Uiso 1 1 calc R . .
C36 C 0.2030(7) 1.0889(7) 0.2546(5) 0.0321(15) Uani 1 1 d . . .
H36 H 0.1148 1.0554 0.2261 0.038 Uiso 1 1 calc R . .
C37 C 0.4629(7) 1.1821(8) 0.3343(5) 0.0411(19) Uani 1 1 d . . .
H37 H 0.5521 1.2131 0.3608 0.049 Uiso 1 1 calc R . .
C38 C 0.4265(7) 1.1121(8) 0.2451(5) 0.0410(19) Uani 1 1 d . . .
H38 H 0.4914 1.0943 0.2109 0.049 Uiso 1 1 calc R . .
C39 C 0.4999(8) 1.5553(8) 0.7572(5) 0.0431(19) Uani 1 1 d . . .
H39 H 0.4386 1.5851 0.7906 0.052 Uiso 1 1 calc R . .
C40 C 0.6864(8) 1.4775(8) 0.6608(5) 0.044(2) Uani 1 1 d . . .
H40 H 0.7511 1.4540 0.6282 0.053 Uiso 1 1 calc R . .
C41 C 0.7214(8) 1.5537(8) 0.7492(5) 0.046(2) Uani 1 1 d . . .
H41 H 0.8096 1.5805 0.7774 0.055 Uiso 1 1 calc R . .
OW1 O 1.1195(7) 1.7002(9) 0.1766(5) 0.087(3) Uani 1 1 d . . .
OW2 O 0.6257(12) 1.1599(12) 0.6882(10) 0.168(5) Uani 1 1 d . . .
H16B H 0.824(9) 1.478(9) 0.235(6) 0.06(3) Uiso 1 1 d . . .
H16A H 0.814(7) 1.366(8) 0.172(6) 0.04(2) Uiso 1 1 d . . .

loop_
_atom_site_aniso_label
_atom_site_aniso_U_11
_atom_site_aniso_U_22
_atom_site_aniso_U_33
_atom_site_aniso_U_23
_atom_site_aniso_U_13
_atom_site_aniso_U_12
U1 0.01842(11) 0.00849(10) 0.01296(10) 0.00051(7) -0.00353(7) 0.00156(7)
U2 0.01723(11) 0.00836(10) 0.01237(10) -0.00026(7) -0.00340(7) 0.00263(7)
U3 0.02125(11) 0.00867(10) 0.01442(10) 0.00140(7) -0.00496(7) 0.00265(8)
P1 0.0188(7) 0.0095(6) 0.0162(7) -0.0009(5) -0.0032(5) 0.0029(5)
P2 0.0190(7) 0.0086(6) 0.0129(6) 0.0010(5) -0.0043(5) 0.0017(5)
P3 0.0180(7) 0.0074(6) 0.0136(6) 0.0007(5) -0.0038(5) 0.0019(5)
O1 0.023(2) 0.020(2) 0.020(2) -0.0006(17) 0.0043(16) 0.0075(17)
O2 0.019(2) 0.019(2) 0.023(2) -0.0021(17) 0.0030(16) 0.0034(17)
O3 0.034(2) 0.020(2) 0.019(2) 0.0096(17) 0.0011(17) 0.0051(18)
O4 0.025(2) 0.026(2) 0.029(2) 0.0060(19) -0.0022(18) 0.0073(19)
O5 0.048(3) 0.013(2) 0.019(2) 0.0039(17) -0.0015(19) 0.0046(19)
O6 0.037(3) 0.020(2) 0.017(2) 0.0054(17) 0.0055(18) 0.0050(19)
O7 0.028(2) 0.017(2) 0.018(2) 0.0007(16) -0.0065(16) 0.0097(17)
O8 0.034(2) 0.015(2) 0.0141(19) 0.0029(16) -0.0050(16) 0.0083(18)
O9 0.023(2) 0.023(2) 0.027(2) 0.0090(19) -0.0065(17) 0.0025(18)
O10 0.021(2) 0.0124(19) 0.022(2) 0.0077(16) -0.0052(15) 0.0028(16)
O11 0.036(3) 0.017(2) 0.022(2) 0.0020(17) -0.0075(18) 0.0124(19)
O12 0.023(2) 0.0082(18) 0.020(2) -0.0009(15) -0.0039(15) 0.0010(15)
O13 0.038(3) 0.0105(19) 0.016(2) 0.0019(16) -0.0045(17) 0.0032(17)
O14 0.019(2) 0.015(2) 0.0159(19) -0.0057(16) -0.0096(15) -0.0013(16)
O15 0.027(2) 0.0077(18) 0.019(2) -0.0022(15) -0.0018(16) 0.0036(16)
O16 0.067(4) 0.015(2) 0.025(3) 0.001(2) -0.019(2) 0.014(2)
O18 0.034(2) 0.013(2) 0.018(2) -0.0030(16) -0.0079(17) 0.0060(17)
O19 0.024(2) 0.017(2) 0.040(3) 0.0055(19) -0.0088(19) 0.0067(18)
O20 0.074(4) 0.055(4) 0.036(3) 0.021(3) 0.005(3) -0.005(3)
O22 0.040(3) 0.044(4) 0.052(4) 0.005(3) 0.003(3) -0.015(3)
O23 0.022(2) 0.016(2) 0.0119(18) 0.0024(15) -0.0056(15) 0.0025(16)
O24 0.028(2) 0.0078(19) 0.023(2) -0.0020(16) -0.0038(17) 0.0000(16)
C1 0.023(3) 0.010(2) 0.016(3) 0.000(2) -0.004(2) 0.000(2)
C2 0.019(3) 0.017(3) 0.014(3) 0.004(2) 0.001(2) 0.003(2)
C3 0.024(3) 0.022(3) 0.020(3) 0.009(2) 0.002(2) 0.011(2)
C4 0.021(3) 0.009(2) 0.016(3) 0.002(2) -0.002(2) 0.002(2)
C5 0.028(3) 0.025(3) 0.033(4) 0.001(3) 0.005(3) 0.004(3)
C6 0.038(4) 0.035(4) 0.034(4) -0.001(3) 0.011(3) 0.001(3)
N30 0.041(3) 0.025(3) 0.021(3) -0.001(2) 0.001(2) 0.008(3)
N31 0.053(4) 0.041(4) 0.022(3) 0.001(3) 0.002(3) -0.006(3)
C30 0.029(3) 0.025(3) 0.021(3) 0.000(3) 0.004(2) 0.005(3)
C31 0.031(4) 0.036(4) 0.027(3) 0.005(3) 0.009(3) 0.010(3)
C32 0.033(4) 0.031(4) 0.028(3) 0.002(3) 0.009(3) 0.007(3)
C33 0.036(4) 0.029(4) 0.025(3) -0.007(3) 0.007(3) 0.008(3)
C34 0.031(4) 0.025(3) 0.023(3) 0.001(3) 0.001(3) 0.000(3)
C35 0.032(4) 0.034(4) 0.029(4) 0.002(3) 0.004(3) 0.004(3)
C36 0.028(4) 0.030(4) 0.033(4) 0.004(3) 0.002(3) 0.006(3)
C37 0.024(4) 0.053(5) 0.033(4) -0.003(3) 0.002(3) 0.003(3)
C38 0.036(4) 0.055(5) 0.029(4) 0.000(3) 0.012(3) 0.019(4)
C39 0.044(5) 0.035(4) 0.034(4) -0.006(3) 0.010(3) -0.003(3)
C40 0.032(4) 0.049(5) 0.037(4) -0.002(4) 0.001(3) 0.004(4)
C41 0.037(4) 0.043(5) 0.037(4) -0.004(4) -0.004(3) -0.005(3)
OW1 0.063(5) 0.120(7) 0.068(5) -0.002(5) 0.002(4) 0.043(5)
OW2 0.169(11) 0.154(11) 0.244(15) 0.093(11) 0.121(11) 0.092(9)

loop_
_atom_type_symbol
_atom_type_description
_atom_type_scat_dispersion_real
_atom_type_scat_dispersion_imag
_atom_type_scat_source
C C 0.0033 0.0016 'International Tables Vol C Tables 4.2.6.8 and 6.1.1.4'
H H 0.0000 0.0000 'International Tables Vol C Tables 4.2.6.8 and 6.1.1.4'
N N 0.0061 0.0033 'International Tables Vol C Tables 4.2.6.8 and 6.1.1.4'
O O 0.0106 0.0060 'International Tables Vol C Tables 4.2.6.8 and 6.1.1.4'
P P 0.1023 0.0942 'International Tables Vol C Tables 4.2.6.8 and 6.1.1.4'
U U -9.6767 9.6646 'International Tables Vol C Tables 4.2.6.8 and 6.1.1.4'

loop_
_geom_angle_atom_site_label_1
_geom_angle_atom_site_label_2
_geom_angle_atom_site_label_3
_geom_angle
_geom_angle_site_symmetry_1
_geom_angle_site_symmetry_3
_geom_angle_publ_flag
O6 U1 O3 177.5(2) . . ?
O6 U1 O19 88.38(19) . . ?
O3 U1 O19 92.53(18) . . ?
O6 U1 O14 89.29(17) . . ?
O3 U1 O14 93.11(17) . . ?
O19 U1 O14 79.86(15) . . ?
O6 U1 O24 86.72(17) . . ?
O3 U1 O24 91.07(17) . . ?
O19 U1 O24 85.74(15) . . ?
O14 U1 O24 165.16(15) . . ?
O6 U1 O7 93.80(17) . . ?
O3 U1 O7 86.40(17) . . ?
O19 U1 O7 153.41(14) . . ?
O14 U1 O7 73.68(14) . . ?
O24 U1 O7 120.83(14) . . ?
O6 U1 O11 84.90(18) . . ?
O3 U1 O11 93.33(17) . . ?
O19 U1 O11 155.11(14) . . ?
O14 U1 O11 123.88(14) . . ?
O24 U1 O11 70.00(14) . . ?
O7 U1 O11 51.24(13) . . ?
O6 U1 C2 84.89(18) . . ?
O3 U1 C2 94.27(18) . . ?
O19 U1 C2 173.02(16) . . ?
O14 U1 C2 98.20(15) . . ?
O24 U1 C2 95.68(15) . . ?
O7 U1 C2 26.23(14) . . ?
O11 U1 C2 25.72(14) . . ?
O1 U2 O2 179.03(19) . . ?
O1 U2 O12 87.84(17) . . ?
O2 U2 O12 91.47(17) . . ?
O1 U2 O23 89.34(17) . . ?
O2 U2 O23 91.63(17) . . ?
O12 U2 O23 140.28(14) . . ?
O1 U2 O15 90.36(17) . . ?
O2 U2 O15 89.71(16) . . ?
O12 U2 O15 139.23(14) . . ?
O23 U2 O15 80.38(14) . . ?
O1 U2 O16 90.5(2) . . ?
O2 U2 O16 88.6(2) . . ?
O12 U2 O16 69.55(16) . . ?
O23 U2 O16 150.12(16) . . ?
O15 U2 O16 69.74(16) . . ?
O1 U2 O13 93.04(17) . . ?
O2 U2 O13 87.40(17) . . ?
O12 U2 O13 71.24(13) . . ?
O23 U2 O13 69.36(13) . . ?
O15 U2 O13 149.49(13) . . ?
O16 U2 O13 140.45(16) . . ?
O9 U3 O4 179.1(2) . . ?
O9 U3 O8 85.65(17) . . ?
O4 U3 O8 93.84(18) . . ?
O9 U3 O18 91.16(18) . . ?
O4 U3 O18 89.52(18) . . ?
O8 U3 O18 81.95(14) . . ?
O9 U3 O10 85.35(17) . . ?
O4 U3 O10 95.35(17) . . ?
O8 U3 O10 161.46(14) . . ?
O18 U3 O10 82.07(14) . . ?
O9 U3 O5 95.83(18) . . ?
O4 U3 O5 83.80(18) . . ?
O8 U3 O5 122.40(13) . . ?
O18 U3 O5 155.04(14) . . ?
O10 U3 O5 74.69(14) . . ?
O9 U3 O13 88.88(17) . . ?
O4 U3 O13 90.24(17) . . ?
O8 U3 O13 71.55(13) . . ?
O18 U3 O13 153.42(13) . . ?
O10 U3 O13 124.40(13) . . ?
O5 U3 O13 50.98(13) . . ?
O9 U3 C1 93.16(18) . . ?
O4 U3 C1 86.15(18) . . ?
O8 U3 C1 97.32(15) . . ?
O18 U3 C1 175.55(15) . . ?
O10 U3 C1 99.33(15) . . ?
O5 U3 C1 25.12(14) . . ?
O13 U3 C1 25.87(14) . . ?
O19 P1 O24 111.7(2) . 2_665 ?
O19 P1 O18 113.4(2) . . ?
O24 P1 O18 111.5(2) 2_665 . ?
O19 P1 C5 106.6(3) . . ?
O24 P1 C5 106.3(3) 2_665 . ?
O18 P1 C5 106.8(3) . . ?
O14 P2 O8 113.0(2) . . ?
O14 P2 O12 109.4(2) . . ?
O8 P2 O12 112.2(2) . . ?
O14 P2 C3 109.0(3) . 2_675 ?
O8 P2 C3 104.6(2) . 2_675 ?
O12 P2 C3 108.5(3) . 2_675 ?
O23 P3 O15 112.5(2) . 2_786 ?
O23 P3 O10 111.5(2) . 2_776 ?
O15 P3 O10 111.4(2) 2_786 2_776 ?
O23 P3 C4 105.4(2) . . ?
O15 P3 C4 105.7(2) 2_786 . ?
O10 P3 C4 110.1(2) 2_776 . ?
C1 O5 U3 97.9(3) . . ?
C2 O7 U1 93.8(3) . . ?
P2 O8 U3 140.3(3) . . ?
P3 O10 U3 140.6(2) 2_776 . ?
C2 O11 U1 93.7(3) . . ?
P2 O12 U2 135.1(2) . . ?
C1 O13 U2 128.1(3) . . ?
C1 O13 U3 91.8(3) . . ?
U2 O13 U3 139.95(16) . . ?
P2 O14 U1 146.3(2) . . ?
P3 O15 U2 133.2(2) 2_786 . ?
U2 O16 H16B 127(8) . . ?
U2 O16 H16A 113(4) . . ?
H16B O16 H16A 104(9) . . ?
P1 O18 U3 142.4(2) . . ?
P1 O19 U1 158.5(3) . . ?
C6 O22 H22 109.5 . . ?
P3 O23 U2 129.7(2) . . ?
P1 O24 U1 147.7(3) 2_665 . ?
O5 C1 O13 119.3(5) . . ?
O5 C1 C4 121.4(5) . . ?
O13 C1 C4 119.2(5) . . ?
O5 C1 U3 57.0(3) . . ?
O13 C1 U3 62.4(3) . . ?
C4 C1 U3 176.2(4) . . ?
O11 C2 O7 118.1(5) . . ?
O11 C2 C3 121.5(5) . . ?
O7 C2 C3 120.3(5) . . ?
O11 C2 U1 60.6(3) . . ?
O7 C2 U1 60.0(3) . . ?
C3 C2 U1 160.1(4) . . ?
C2 C3 P2 111.0(4) . 2_675 ?
C2 C3 H3A 109.4 . . ?
P2 C3 H3A 109.4 2_675 . ?
C2 C3 H3B 109.4 . . ?
P2 C3 H3B 109.4 2_675 . ?
H3A C3 H3B 108.0 . . ?
C1 C4 P3 112.8(4) . . ?
C1 C4 H4A 109.0 . . ?
P3 C4 H4A 109.0 . . ?
C1 C4 H4B 109.0 . . ?
P3 C4 H4B 109.0 . . ?
H4A C4 H4B 107.8 . . ?
C6 C5 P1 110.7(5) . . ?
C6 C5 H5A 109.5 . . ?
P1 C5 H5A 109.5 . . ?
C6 C5 H5B 109.5 . . ?
P1 C5 H5B 109.5 . . ?
H5A C5 H5B 108.1 . . ?
O20 C6 O22 119.6(8) . . ?
O20 C6 C5 123.0(7) . . ?
O22 C6 C5 117.4(7) . . ?
C38 N30 C36 122.0(6) . . ?
C38 N30 HN30 119.0 . . ?
C36 N30 HN30 119.0 . . ?
C41 N31 C39 123.2(7) . . ?
C41 N31 HN31 118.4 . . ?
C39 N31 HN31 118.4 . . ?
C31 C30 C37 118.0(6) . . ?
C31 C30 C32 119.3(6) . . ?
C37 C30 C32 122.6(6) . . ?
C36 C31 C30 119.7(6) . . ?
C36 C31 H31 120.1 . . ?
C30 C31 H31 120.1 . . ?
C33 C32 C30 123.9(6) . . ?
C33 C32 H32 118.1 . . ?
C30 C32 H32 118.1 . . ?
C32 C33 C34 126.2(6) . . ?
C32 C33 H33 116.9 . . ?
C34 C33 H33 116.9 . . ?
C35 C34 C40 117.7(6) . . ?
C35 C34 C33 123.4(6) . . ?
C40 C34 C33 119.0(6) . . ?
C39 C35 C34 120.6(7) . . ?
C39 C35 H35 119.7 . . ?
C34 C35 H35 119.7 . . ?
N30 C36 C31 120.3(6) . . ?
N30 C36 H36 119.8 . . ?
C31 C36 H36 119.8 . . ?
C38 C37 C30 119.2(7) . . ?
C38 C37 H37 120.4 . . ?
C30 C37 H37 120.4 . . ?
N30 C38 C37 120.6(6) . . ?
N30 C38 H38 119.7 . . ?
C37 C38 H38 119.7 . . ?
N31 C39 C35 119.3(7) . . ?
N31 C39 H39 120.4 . . ?
C35 C39 H39 120.4 . . ?
C41 C40 C34 119.6(7) . . ?
C41 C40 H40 120.2 . . ?
C34 C40 H40 120.2 . . ?
N31 C41 C40 119.5(7) . . ?
N31 C41 H41 120.3 . . ?
C40 C41 H41 120.3 . . ?

loop_
_geom_bond_atom_site_label_1
_geom_bond_atom_site_label_2
_geom_bond_distance
_geom_bond_site_symmetry_2
_geom_bond_publ_flag
U1 O6 1.762(4) . ?
U1 O3 1.779(4) . ?
U1 O19 2.264(4) . ?
U1 O14 2.294(4) . ?
U1 O24 2.298(4) . ?
U1 O7 2.497(4) . ?
U1 O11 2.511(4) . ?
U1 C2 2.877(6) . ?
U2 O1 1.761(4) . ?
U2 O2 1.777(4) . ?
U2 O12 2.303(4) . ?
U2 O23 2.319(4) . ?
U2 O15 2.320(4) . ?
U2 O16 2.469(5) . ?
U2 O13 2.560(4) . ?
U3 O9 1.779(4) . ?
U3 O4 1.781(4) . ?
U3 O8 2.265(4) . ?
U3 O18 2.339(4) . ?
U3 O10 2.340(4) . ?
U3 O5 2.482(4) . ?
U3 O13 2.599(4) . ?
U3 C1 2.932(5) . ?
P1 O19 1.512(4) . ?
P1 O24 1.517(4) 2_665 ?
P1 O18 1.522(4) . ?
P1 C5 1.833(7) . ?
P2 O14 1.515(4) . ?
P2 O8 1.518(4) . ?
P2 O12 1.528(4) . ?
P2 C3 1.811(6) 2_675 ?
P3 O23 1.526(4) . ?
P3 O15 1.527(4) 2_786 ?
P3 O10 1.527(4) 2_776 ?
P3 C4 1.830(6) . ?
O5 C1 1.256(7) . ?
O7 C2 1.275(6) . ?
O10 P3 1.527(4) 2_776 ?
O11 C2 1.251(7) . ?
O13 C1 1.280(7) . ?
O15 P3 1.527(4) 2_786 ?
O16 H16B 0.69(9) . ?
O16 H16A 0.98(8) . ?
O20 C6 1.209(10) . ?
O22 C6 1.323(9) . ?
O22 H22 0.8200 . ?
O24 P1 1.517(4) 2_665 ?
C1 C4 1.491(7) . ?
C2 C3 1.485(7) . ?
C3 P2 1.811(6) 2_675 ?
C3 H3A 0.9700 . ?
C3 H3B 0.9700 . ?
C4 H4A 0.9700 . ?
C4 H4B 0.9700 . ?
C5 C6 1.523(10) . ?
C5 H5A 0.9700 . ?
C5 H5B 0.9700 . ?
N30 C38 1.308(9) . ?
N30 C36 1.348(8) . ?
N30 HN30 0.8600 . ?
N31 C41 1.326(10) . ?
N31 C39 1.339(10) . ?
N31 HN31 0.8600 . ?
C30 C31 1.382(9) . ?
C30 C37 1.413(9) . ?
C30 C32 1.482(9) . ?
C31 C36 1.358(9) . ?
C31 H31 0.9300 . ?
C32 C33 1.320(9) . ?
C32 H32 0.9300 . ?
C33 C34 1.467(9) . ?
C33 H33 0.9300 . ?
C34 C35 1.397(9) . ?
C34 C40 1.401(10) . ?
C35 C39 1.352(10) . ?
C35 H35 0.9300 . ?
C36 H36 0.9300 . ?
C37 C38 1.366(9) . ?
C37 H37 0.9300 . ?
C38 H38 0.9300 . ?
C39 H39 0.9300 . ?
C40 C41 1.372(10) . ?
C40 H40 0.9300 . ?
C41 H41 0.9300 . ?

loop_
_geom_hbond_atom_site_label_D
_geom_hbond_atom_site_label_H
_geom_hbond_atom_site_label_A
_geom_hbond_distance_DH
_geom_hbond_distance_HA
_geom_hbond_distance_DA
_geom_hbond_angle_DHA
_geom_hbond_site_symmetry_A
O22 H22 OW1 0.82 1.90 2.710(11) 167.2 1_545
N30 HN30 O7 0.86 1.94 2.707(7) 147.4 .
N31 HN31 O20 0.86 2.30 2.962(9) 133.6 1_566
N31 HN31 O6 0.86 2.58 3.158(8) 125.4 1_566
O16 H16B O18 0.69(9) 2.40(10) 3.032(6) 153(10) 1_565
O16 H16A O11 0.98(8) 1.73(8) 2.657(6) 157(7) 2_675
